data_4331281
loop_
_publ_author_name
'Sukanta Mandal'
'Jhumpa Mukherjee'
'Francesc Lloret'
'Rabindranath Mukherjee'

_publ_contact_author
; Rabindranath Mukherjee
  Department of Chemistry
  Indian Institute of Technology
  Kanpur 208016
  INDIA
;
_publ_contact_author_email rnm@iitk.ac.in
_publ_contact_author_fax '+91 (512) 2597436'
_publ_contact_author_phone '+91 (512) 2597437'
_publ_section_title
;
 Modeling Tyrosinase and Catecholase Activity Using Newm-Xylyl-Based
 Ligands with Bidentate Alkylamine Terminal Coordination
;
_journal_name_full 'Inorganic Chemistry'
_journal_page_first 13148
_journal_page_last 13161
_journal_paper_doi 10.1021/ic3013848
_journal_volume 51
_journal_year 2012
_chemical_formula_moiety 'C20 H36 Cl2 Cu2 N6 O10'
_chemical_formula_sum 'C20 H36 Cl2 Cu2 N6 O10'
_chemical_formula_weight 718.53
_chemical_name_systematic
;
 ?
;
_space_group_IT_number 4
_symmetry_cell_setting monoclinic
_symmetry_space_group_name_Hall 'P 2yb'
_symmetry_space_group_name_H-M 'P 1 21 1'
_atom_sites_solution_hydrogens geom
_atom_sites_solution_primary direct
_atom_sites_solution_secondary difmap
_audit_creation_method SHELXL-97
_cell_angle_alpha 90.000(5)
_cell_angle_beta 104.648(5)
_cell_angle_gamma 90.000(5)
_cell_formula_units_Z 2
_cell_length_a 7.485(5)
_cell_length_b 14.760(5)
_cell_length_c 13.570(5)
_cell_measurement_temperature 100(2)
_cell_measurement_theta_max 28.25
_cell_measurement_theta_min 2.08
_cell_volume 1450.5(12)
_computing_cell_refinement 'Bruker SMART'
_computing_data_collection 'Bruker SMART APEX'
_computing_data_reduction 'Bruker SAINT PLUS'
_computing_molecular_graphics 'Ortep-3 for Windows (Farrugia, 1997)'
_computing_publication_material 'WinGX publication routines (Farrugia, 1999)'
_computing_structure_refinement 'SHELXL-97 (Sheldrick, 1997)'
_computing_structure_solution 'SIR97(Altomare, et. al. 1999)'
_diffrn_ambient_temperature 100(2)
_diffrn_measured_fraction_theta_full 0.996
_diffrn_measured_fraction_theta_max 0.996
_diffrn_measurement_device_type 'CCD area detector'
_diffrn_measurement_method 'phi and omega scans'
_diffrn_radiation_monochromator graphite
_diffrn_radiation_source 'fine-focus sealed tube'
_diffrn_radiation_type MoK\a
_diffrn_radiation_wavelength 0.71073
_diffrn_reflns_av_R_equivalents 0.0254
_diffrn_reflns_av_sigmaI/netI 0.0550
_diffrn_reflns_limit_h_max 8
_diffrn_reflns_limit_h_min -9
_diffrn_reflns_limit_k_max 16
_diffrn_reflns_limit_k_min -19
_diffrn_reflns_limit_l_max 18
_diffrn_reflns_limit_l_min -17
_diffrn_reflns_number 9720
_diffrn_reflns_theta_full 28.25
_diffrn_reflns_theta_max 28.25
_diffrn_reflns_theta_min 2.08
_exptl_absorpt_coefficient_mu 1.711
_exptl_absorpt_correction_T_max 0.7259
_exptl_absorpt_correction_T_min 0.7259
_exptl_absorpt_correction_type empirical
_exptl_absorpt_process_details SADABS
_exptl_crystal_colour green
_exptl_crystal_density_diffrn 1.645
_exptl_crystal_description cube
_exptl_crystal_F_000 740
_exptl_crystal_size_max 0.20
_exptl_crystal_size_mid 0.20
_exptl_crystal_size_min 0.20
_refine_diff_density_max 0.522
_refine_diff_density_min -0.294
_refine_diff_density_rms 0.081
_refine_ls_abs_structure_details 'Flack H D (1983), Acta Cryst. A39, 876-881'
_refine_ls_abs_structure_Flack 0.012(9)
_refine_ls_extinction_method none
_refine_ls_goodness_of_fit_ref 1.005
_refine_ls_hydrogen_treatment mixed
_refine_ls_matrix_type full
_refine_ls_number_parameters 375
_refine_ls_number_reflns 5728
_refine_ls_number_restraints 3
_refine_ls_restrained_S_all 1.005
_refine_ls_R_factor_all 0.0361
_refine_ls_R_factor_gt 0.0335
_refine_ls_shift/su_max 0.001
_refine_ls_shift/su_mean 0.000
_refine_ls_structure_factor_coef Fsqd
_refine_ls_weighting_details 'calc w=1/[\s^2^(Fo^2^)+(0.0310P)^2^+0.0000P] where P=(Fo^2^+2Fc^2^)/3'
_refine_ls_weighting_scheme calc
_refine_ls_wR_factor_gt 0.0723
_refine_ls_wR_factor_ref 0.0734
_reflns_number_gt 5384
_reflns_number_total 5728
_reflns_threshold_expression >2sigma(I)
_cod_data_source_file ic3013848_si_002_3.cif
_cod_data_source_block 21maybm
_cod_database_code 4331281

loop_
_symmetry_equiv_pos_as_xyz
'x, y, z'
'-x, y+1/2, -z'

loop_
_atom_site_label
_atom_site_type_symbol
_atom_site_fract_x
_atom_site_fract_y
_atom_site_fract_z
_atom_site_U_iso_or_equiv
_atom_site_adp_type
_atom_site_occupancy
_atom_site_symmetry_multiplicity
_atom_site_calc_flag
_atom_site_refinement_flags
Cu1 Cu 1.00719(5) 0.93018(2) 0.32155(3) 0.01480(9) Uani 1 1 d .
Cu2 Cu 1.03499(5) 0.80174(2) 0.15396(3) 0.01599(9) Uani 1 1 d .
Cl1 Cl 0.43174(11) 1.09244(5) 0.10087(6) 0.02090(17) Uani 1 1 d .
Cl2 Cl 0.10885(12) 1.37639(5) 0.31810(6) 0.02322(17) Uani 1 1 d .
O1 O 0.9238(3) 0.81044(16) 0.27007(15) 0.0176(4) Uani 1 1 d .
O2 O 1.1413(3) 0.91278(15) 0.21857(16) 0.0186(5) Uani 1 1 d D
O3 O 0.5542(4) 1.01653(18) 0.1293(2) 0.0338(6) Uani 1 1 d .
O4 O 0.2525(4) 1.0702(2) 0.1147(2) 0.0411(7) Uani 1 1 d .
O5 O 0.5046(4) 1.1697(2) 0.1588(2) 0.0535(9) Uani 1 1 d .
O6 O 0.4101(3) 1.1120(2) -0.00554(18) 0.0338(6) Uani 1 1 d .
O7 O 0.1754(4) 1.32684(19) 0.24389(18) 0.0351(6) Uani 1 1 d .
O8 O 0.1228(4) 1.31985(17) 0.40608(17) 0.0374(7) Uani 1 1 d .
O9 O -0.0827(4) 1.39946(18) 0.2754(2) 0.0348(6) Uani 1 1 d .
O10 O 0.2172(4) 1.45645(19) 0.3456(2) 0.0469(8) Uani 1 1 d .
N1 N 1.0599(4) 1.06205(18) 0.35524(19) 0.0165(5) Uani 1 1 d .
N2 N 0.8199(4) 0.9359(2) 0.40317(18) 0.0166(5) Uani 1 1 d D
N3 N 0.9612(4) 0.67201(19) 0.1333(2) 0.0184(6) Uani 1 1 d .
N4 N 1.1880(4) 0.78244(19) 0.05208(19) 0.0182(6) Uani 1 1 d .
N5 N 1.2286(4) 0.8785(2) 0.4749(2) 0.0289(7) Uani 1 1 d .
N6 N 0.7805(4) 0.8552(2) 0.0301(2) 0.0293(7) Uani 1 1 d .
C1 C 1.2587(4) 1.0860(2) 0.3833(3) 0.0235(7) Uani 1 1 d .
H1A H 1.3115 1.0741 0.3255 0.035 Uiso 1 1 calc R
H1B H 1.3232 1.0494 0.4418 0.035 Uiso 1 1 calc R
H1C H 1.2729 1.1504 0.4013 0.035 Uiso 1 1 calc R
C2 C 0.9678(5) 1.1167(2) 0.2649(2) 0.0208(7) Uani 1 1 d .
H2A H 1.0244 1.1037 0.2088 0.031 Uiso 1 1 calc R
H2B H 0.9818 1.1813 0.2821 0.031 Uiso 1 1 calc R
H2C H 0.8362 1.1013 0.2443 0.031 Uiso 1 1 calc R
C3 C 0.9772(5) 1.0793(2) 0.4417(2) 0.0206(7) Uani 1 1 d .
H3A H 0.9609 1.1453 0.4492 0.025 Uiso 1 1 calc R
H3B H 1.0605 1.0564 0.5055 0.025 Uiso 1 1 calc R
C4 C 0.7921(5) 1.0323(2) 0.4231(3) 0.0207(7) Uani 1 1 d .
H4A H 0.7416 1.0386 0.4835 0.025 Uiso 1 1 calc R
H4B H 0.7035 1.0598 0.3639 0.025 Uiso 1 1 calc R
C5 C 0.6435(4) 0.8893(2) 0.3553(2) 0.0193(7) Uani 1 1 d .
H5A H 0.5896 0.9167 0.2877 0.023 Uiso 1 1 calc R
H5B H 0.5556 0.8992 0.3979 0.023 Uiso 1 1 calc R
C6 C 0.6660(4) 0.7888(2) 0.3423(2) 0.0175(6) Uani 1 1 d .
C7 C 0.5421(5) 0.7280(2) 0.3676(2) 0.0229(7) Uani 1 1 d .
H7 H 0.4514 0.7502 0.3995 0.027 Uiso 1 1 calc R
C8 C 0.5477(5) 0.6364(2) 0.3476(2) 0.0245(7) Uani 1 1 d .
H8 H 0.4615 0.5962 0.3652 0.029 Uiso 1 1 calc R
C9 C 0.6809(5) 0.6037(2) 0.3016(2) 0.0219(7) Uani 1 1 d .
H9 H 0.6853 0.5407 0.2877 0.026 Uiso 1 1 calc R
C10 C 0.8075(4) 0.6618(2) 0.2756(2) 0.0173(6) Uani 1 1 d .
C11 C 0.8011(4) 0.7545(2) 0.2961(2) 0.0179(6) Uani 1 1 d .
C12 C 0.9556(5) 0.6251(2) 0.2293(3) 0.0210(7) Uani 1 1 d .
H12A H 1.0771 0.6317 0.2790 0.025 Uiso 1 1 calc R
H12B H 0.9337 0.5597 0.2153 0.025 Uiso 1 1 calc R
C13 C 1.0897(5) 0.6283(2) 0.0811(3) 0.0238(7) Uani 1 1 d .
H13A H 1.0354 0.5715 0.0478 0.029 Uiso 1 1 calc R
H13B H 1.2077 0.6136 0.1307 0.029 Uiso 1 1 calc R
C14 C 1.1225(5) 0.6943(2) 0.0024(3) 0.0238(7) Uani 1 1 d .
H14A H 1.2162 0.6695 -0.0303 0.029 Uiso 1 1 calc R
H14B H 1.0065 0.7036 -0.0511 0.029 Uiso 1 1 calc R
C15 C 1.3857(4) 0.7767(2) 0.1068(2) 0.0227(7) Uani 1 1 d .
H15A H 1.4023 0.7301 0.1598 0.034 Uiso 1 1 calc R
H15B H 1.4270 0.8354 0.1383 0.034 Uiso 1 1 calc R
H15C H 1.4586 0.7609 0.0586 0.034 Uiso 1 1 calc R
C16 C 1.1705(5) 0.8532(3) -0.0274(3) 0.0263(8) Uani 1 1 d .
H16A H 1.0409 0.8588 -0.0652 0.039 Uiso 1 1 calc R
H16B H 1.2453 0.8363 -0.0743 0.039 Uiso 1 1 calc R
H16C H 1.2140 0.9113 0.0049 0.039 Uiso 1 1 calc R
C17 C 1.2953(4) 0.8368(2) 0.5457(3) 0.0210(7) Uani 1 1 d .
C18 C 1.3807(5) 0.7828(3) 0.6347(3) 0.0315(9) Uani 1 1 d .
H18A H 1.5014 0.8086 0.6683 0.047 Uiso 1 1 calc R
H18B H 1.3968 0.7205 0.6137 0.047 Uiso 1 1 calc R
H18C H 1.3015 0.7830 0.6822 0.047 Uiso 1 1 calc R
C19 C 0.6852(5) 0.8896(2) -0.0365(3) 0.0235(7) Uani 1 1 d .
C20 C 0.5623(5) 0.9369(3) -0.1219(3) 0.0302(8) Uani 1 1 d .
H20A H 0.5206 0.9938 -0.0978 0.045 Uiso 1 1 calc R
H20B H 0.4552 0.8986 -0.1514 0.045 Uiso 1 1 calc R
H20C H 0.6288 0.9501 -0.1739 0.045 Uiso 1 1 calc R
H21 H 0.851(5) 0.905(2) 0.4607(15) 0.018(9) Uiso 1 1 d D
H22 H 0.848(5) 0.667(2) 0.089(3) 0.017(9) Uiso 1 1 d .
H23 H 1.185(4) 0.9615(15) 0.195(2) 0.016(9) Uiso 1 1 d D

loop_
_atom_site_aniso_label
_atom_site_aniso_U_11
_atom_site_aniso_U_22
_atom_site_aniso_U_33
_atom_site_aniso_U_23
_atom_site_aniso_U_13
_atom_site_aniso_U_12
Cu1 0.01648(18) 0.01427(18) 0.01453(17) -0.00112(14) 0.00557(14) -0.00130(15)
Cu2 0.01732(19) 0.01725(19) 0.01441(17) -0.00191(14) 0.00590(14) -0.00040(15)
Cl1 0.0186(4) 0.0240(4) 0.0198(4) 0.0007(3) 0.0041(3) 0.0007(3)
Cl2 0.0295(4) 0.0201(4) 0.0195(4) 0.0011(3) 0.0052(3) 0.0003(3)
O1 0.0238(11) 0.0145(11) 0.0170(10) -0.0034(9) 0.0097(9) -0.0032(10)
O2 0.0238(12) 0.0185(13) 0.0165(11) -0.0045(9) 0.0103(9) -0.0025(9)
O3 0.0305(14) 0.0327(16) 0.0354(15) 0.0059(12) 0.0033(12) 0.0084(12)
O4 0.0312(15) 0.0540(19) 0.0439(16) 0.0161(14) 0.0201(13) 0.0058(14)
O5 0.0433(19) 0.044(2) 0.061(2) -0.0252(16) -0.0095(16) 0.0101(15)
O6 0.0266(14) 0.0489(17) 0.0276(13) 0.0110(12) 0.0101(11) 0.0045(12)
O7 0.0349(15) 0.0486(18) 0.0239(13) -0.0015(11) 0.0115(11) 0.0015(12)
O8 0.069(2) 0.0240(14) 0.0196(12) 0.0017(10) 0.0120(13) 0.0060(13)
O9 0.0306(14) 0.0330(15) 0.0418(16) 0.0022(12) 0.0111(12) 0.0060(12)
O10 0.058(2) 0.0270(15) 0.0456(17) -0.0004(12) -0.0060(15) -0.0125(13)
N1 0.0144(13) 0.0185(14) 0.0160(13) -0.0018(10) 0.0026(10) -0.0032(10)
N2 0.0207(13) 0.0161(13) 0.0127(12) 0.0002(11) 0.0039(10) -0.0016(11)
N3 0.0157(14) 0.0186(15) 0.0206(14) -0.0050(11) 0.0041(11) 0.0011(11)
N4 0.0154(13) 0.0253(16) 0.0142(12) -0.0046(10) 0.0040(10) 0.0001(11)
N5 0.0264(16) 0.0374(18) 0.0241(15) 0.0072(13) 0.0087(13) 0.0078(14)
N6 0.0254(16) 0.0342(18) 0.0273(16) 0.0061(13) 0.0049(13) 0.0020(13)
C1 0.0179(16) 0.0257(18) 0.0259(17) -0.0032(13) 0.0037(13) -0.0040(14)
C2 0.0198(17) 0.0197(17) 0.0221(16) 0.0011(13) 0.0037(13) 0.0005(13)
C3 0.0226(17) 0.0202(17) 0.0191(15) -0.0053(12) 0.0055(13) -0.0006(14)
C4 0.0226(17) 0.0203(17) 0.0210(16) -0.0015(13) 0.0086(13) 0.0012(13)
C5 0.0198(16) 0.0199(16) 0.0198(16) 0.0004(13) 0.0083(13) -0.0013(13)
C6 0.0179(15) 0.0216(17) 0.0127(13) 0.0017(12) 0.0031(11) -0.0041(13)
C7 0.0240(18) 0.0298(19) 0.0139(15) 0.0008(13) 0.0029(13) -0.0049(14)
C8 0.0247(18) 0.031(2) 0.0180(16) 0.0050(13) 0.0051(14) -0.0121(15)
C9 0.0275(18) 0.0157(16) 0.0186(16) 0.0026(12) -0.0015(13) -0.0054(13)
C10 0.0201(16) 0.0180(16) 0.0114(14) 0.0003(11) -0.0002(12) 0.0010(12)
C11 0.0191(16) 0.0218(17) 0.0104(14) 0.0018(12) -0.0008(12) -0.0038(13)
C12 0.0210(17) 0.0153(16) 0.0242(17) 0.0015(12) 0.0011(14) -0.0008(13)
C13 0.0218(18) 0.0214(17) 0.0288(18) -0.0103(14) 0.0075(14) 0.0008(14)
C14 0.0183(16) 0.0303(19) 0.0232(17) -0.0134(14) 0.0058(13) -0.0029(14)
C15 0.0163(16) 0.0299(19) 0.0207(16) -0.0064(13) 0.0028(13) -0.0035(13)
C16 0.0204(17) 0.040(2) 0.0204(17) 0.0036(15) 0.0085(14) 0.0016(15)
C17 0.0151(16) 0.0219(17) 0.0277(18) -0.0054(13) 0.0085(14) 0.0000(13)
C18 0.0243(18) 0.035(2) 0.0318(19) 0.0082(16) 0.0013(15) 0.0022(16)
C19 0.0185(17) 0.0231(18) 0.0319(19) -0.0014(14) 0.0116(15) 0.0001(14)
C20 0.0271(18) 0.040(2) 0.0236(17) 0.0065(17) 0.0070(14) 0.0051(17)

loop_
_atom_type_symbol
_atom_type_description
_atom_type_scat_dispersion_real
_atom_type_scat_dispersion_imag
_atom_type_scat_source
C C 0.0033 0.0016 'International Tables Vol C Tables 4.2.6.8 and 6.1.1.4'
H H 0.0000 0.0000 'International Tables Vol C Tables 4.2.6.8 and 6.1.1.4'
N N 0.0061 0.0033 'International Tables Vol C Tables 4.2.6.8 and 6.1.1.4'
O O 0.0106 0.0060 'International Tables Vol C Tables 4.2.6.8 and 6.1.1.4'
Cl Cl 0.1484 0.1585 'International Tables Vol C Tables 4.2.6.8 and 6.1.1.4'
Cu Cu 0.3201 1.2651 'International Tables Vol C Tables 4.2.6.8 and 6.1.1.4'

loop_
_geom_angle_atom_site_label_1
_geom_angle_atom_site_label_2
_geom_angle_atom_site_label_3
_geom_angle
O2 Cu1 O1 78.32(9)
O2 Cu1 N2 166.59(10)
O1 Cu1 N2 91.77(10)
O2 Cu1 N1 100.65(10)
O1 Cu1 N1 170.39(10)
N2 Cu1 N1 87.60(12)
O2 Cu1 N5 102.18(11)
O1 Cu1 N5 96.31(10)
N2 Cu1 N5 87.74(11)
N1 Cu1 N5 93.25(11)
O2 Cu1 Cu2 38.90(7)
O1 Cu1 Cu2 39.90(6)
N2 Cu1 Cu2 129.68(8)
N1 Cu1 Cu2 137.15(8)
N5 Cu1 Cu2 106.67(8)
O2 Cu2 O1 77.87(9)
O2 Cu2 N3 161.14(10)
O1 Cu2 N3 90.99(10)
O2 Cu2 N4 100.96(10)
O1 Cu2 N4 169.83(10)
N3 Cu2 N4 87.31(11)
O2 Cu2 N6 101.95(11)
O1 Cu2 N6 96.96(11)
N3 Cu2 N6 94.41(12)
N4 Cu2 N6 93.17(11)
O2 Cu2 Cu1 38.90(7)
O1 Cu2 Cu1 39.44(7)
N3 Cu2 Cu1 129.96(8)
N4 Cu2 Cu1 139.79(8)
N6 Cu2 Cu1 97.54(8)
O5 Cl1 O3 110.42(17)
O5 Cl1 O4 110.7(2)
O3 Cl1 O4 109.83(17)
O5 Cl1 O6 109.0(2)
O3 Cl1 O6 109.13(16)
O4 Cl1 O6 107.69(16)
O10 Cl2 O7 109.32(19)
O10 Cl2 O8 110.24(17)
O7 Cl2 O8 108.79(16)
O10 Cl2 O9 110.48(18)
O7 Cl2 O9 108.94(16)
O8 Cl2 O9 109.03(18)
C11 O1 Cu1 129.9(2)
C11 O1 Cu2 128.8(2)
Cu1 O1 Cu2 100.66(10)
Cu2 O2 Cu1 102.20(11)
C3 N1 C1 110.4(2)
C3 N1 C2 111.1(3)
C1 N1 C2 108.0(3)
C3 N1 Cu1 104.40(19)
C1 N1 Cu1 114.5(2)
C2 N1 Cu1 108.32(19)
C4 N2 C5 112.1(3)
C4 N2 Cu1 107.1(2)
C5 N2 Cu1 114.18(18)
C13 N3 C12 112.5(3)
C13 N3 Cu2 107.2(2)
C12 N3 Cu2 113.1(2)
C15 N4 C16 107.3(3)
C15 N4 C14 110.5(3)
C16 N4 C14 109.1(2)
C15 N4 Cu2 109.35(19)
C16 N4 Cu2 115.8(2)
C14 N4 Cu2 104.72(19)
C17 N5 Cu1 161.0(3)
C19 N6 Cu2 165.8(3)
N1 C3 C4 109.8(3)
N2 C4 C3 107.9(3)
N2 C5 C6 113.2(3)
C7 C6 C11 118.4(3)
C7 C6 C5 120.2(3)
C11 C6 C5 121.2(3)
C8 C7 C6 121.7(3)
C7 C8 C9 119.3(3)
C10 C9 C8 120.8(3)
C9 C10 C11 119.6(3)
C9 C10 C12 120.4(3)
C11 C10 C12 120.0(3)
O1 C11 C10 119.2(3)
O1 C11 C6 120.6(3)
C10 C11 C6 120.2(3)
N3 C12 C10 112.7(3)
N3 C13 C14 107.4(3)
N4 C14 C13 109.7(3)
N5 C17 C18 179.1(4)
N6 C19 C20 178.4(4)

loop_
_geom_bond_atom_site_label_1
_geom_bond_atom_site_label_2
_geom_bond_distance
Cu1 O2 1.933(2)
Cu1 O1 1.944(2)
Cu1 N2 1.996(3)
Cu1 N1 2.015(3)
Cu1 N5 2.432(3)
Cu1 Cu2 3.0081(9)
Cu2 O2 1.932(2)
Cu2 O1 1.963(2)
Cu2 N3 1.993(3)
Cu2 N4 2.026(3)
Cu2 N6 2.336(3)
Cl1 O5 1.414(3)
Cl1 O3 1.437(3)
Cl1 O4 1.438(3)
Cl1 O6 1.441(3)
Cl2 O10 1.428(3)
Cl2 O7 1.432(3)
Cl2 O8 1.439(3)
Cl2 O9 1.445(3)
O1 C11 1.347(4)
N1 C3 1.480(4)
N1 C1 1.483(4)
N1 C2 1.483(4)
N2 C4 1.473(4)
N2 C5 1.485(4)
N3 C13 1.479(4)
N3 C12 1.486(4)
N4 C15 1.481(4)
N4 C16 1.483(4)
N4 C14 1.490(4)
N5 C17 1.144(4)
N6 C19 1.121(4)
C3 C4 1.513(5)
C5 C6 1.508(5)
C6 C7 1.395(4)
C6 C11 1.411(4)
C7 C8 1.382(5)
C8 C9 1.390(5)
C9 C10 1.388(5)
C10 C11 1.400(5)
C10 C12 1.507(5)
C13 C14 1.511(5)
C17 C18 1.453(5)
C19 C20 1.462(5)
